data_1573584
loop_
_publ_author_name
'Kim, Hyunyong'
'Cohen, Seth M.'

_publ_section_title
;
 Metal--organic frameworks generated from oligomeric ligands with
 functionalized tethers
;
_journal_name_full 'Chemical Science'
_journal_paper_doi 10.1039/D4SC06666A
_journal_year 2025
_chemical_formula_sum 'C24 O13 Zn4'
_chemical_formula_weight 757.72
_space_group_crystal_system cubic
_space_group_IT_number 225
_space_group_name_Hall '-F 4 2 3'
_space_group_name_H-M_alt 'F m -3 m'
_atom_sites_solution_primary direct
_atom_sites_solution_secondary difmap
_audit_creation_method SHELXL-2018/3
_audit_update_record
;
2024-11-27 deposited with the CCDC.	2025-01-07 downloaded from the CCDC.
;
_cell_angle_alpha 90
_cell_angle_beta 90
_cell_angle_gamma 90
_cell_formula_units_Z 8
_cell_length_a 25.4150(9)
_cell_length_b 25.4150(9)
_cell_length_c 25.4150(9)
_cell_measurement_reflns_used 2546
_cell_measurement_temperature 100(2)
_cell_measurement_theta_max 22.862
_cell_measurement_theta_min 2.267
_cell_volume 16416.1(10)
_computing_cell_refinement 'APEX5 v2023.9-2 (Bruker, 2023)'
_computing_data_collection 'APEX5 v2023.9-2 (Bruker, 2023)'
_computing_data_reduction 'SAINT v8.40B (Bruker, 2019)'
_computing_molecular_graphics 'Bruker SHELXTL'
_computing_publication_material 'Bruker SHELXTL'
_computing_structure_refinement 'SHELXL-2018/3 (Sheldrick, 2018)'
_computing_structure_solution 'SHELXT 2018/2 (Sheldrick, 2018)'
_diffrn_ambient_temperature 100(2)
_diffrn_measured_fraction_theta_full 0.999
_diffrn_measured_fraction_theta_max 0.999
_diffrn_measurement_device_type 'Bruker D8 Venture'
_diffrn_measurement_method '\w and \f scans'
_diffrn_radiation_type MoK\a
_diffrn_radiation_wavelength 0.71073
_diffrn_reflns_av_R_equivalents 0.0492
_diffrn_reflns_av_unetI/netI 0.0364
_diffrn_reflns_Laue_measured_fraction_full 0.999
_diffrn_reflns_Laue_measured_fraction_max 0.999
_diffrn_reflns_limit_h_max 25
_diffrn_reflns_limit_h_min -27
_diffrn_reflns_limit_k_max 24
_diffrn_reflns_limit_k_min -31
_diffrn_reflns_limit_l_max 26
_diffrn_reflns_limit_l_min -31
_diffrn_reflns_number 11556
_diffrn_reflns_point_group_measured_fraction_full 0.999
_diffrn_reflns_point_group_measured_fraction_max 0.999
_diffrn_reflns_theta_full 25.242
_diffrn_reflns_theta_max 26.299
_diffrn_reflns_theta_min 1.602
_diffrn_source 'Micro Focus Rotating Anode'
_exptl_absorpt_coefficient_mu 1.176
_exptl_absorpt_correction_T_max 0.891
_exptl_absorpt_correction_T_min 0.781
_exptl_absorpt_correction_type multi-scan
_exptl_absorpt_process_details SADABS-2016/2
_exptl_crystal_colour colorless
_exptl_crystal_density_diffrn 0.613
_exptl_crystal_density_method 'not measured'
_exptl_crystal_description cubic
_exptl_crystal_F_000 2944
_exptl_crystal_size_max 0.150
_exptl_crystal_size_mid 0.100
_exptl_crystal_size_min 0.100
_refine_diff_density_max 0.795
_refine_diff_density_min -0.552
_refine_diff_density_rms 0.102
_refine_ls_extinction_method none
_refine_ls_goodness_of_fit_ref 1.142
_refine_ls_hydrogen_treatment undef
_refine_ls_matrix_type full
_refine_ls_number_parameters 31
_refine_ls_number_reflns 901
_refine_ls_number_restraints 8
_refine_ls_restrained_S_all 1.266
_refine_ls_R_factor_all 0.1213
_refine_ls_R_factor_gt 0.0913
_refine_ls_shift/su_max 0.000
_refine_ls_shift/su_mean 0.000
_refine_ls_structure_factor_coef Fsqd
_refine_ls_weighting_details 'w=1/[\s^2^(Fo^2^)+(0.2000P)^2^] where P=(Fo^2^+2Fc^2^)/3'
_refine_ls_weighting_scheme calc
_refine_ls_wR_factor_gt 0.2925
_refine_ls_wR_factor_ref 0.3170
_reflns_Friedel_coverage 0.000
_reflns_number_gt 516
_reflns_number_total 901
_reflns_threshold_expression 'I > 2\s(I)'
_cod_data_source_file d4sc06666a2.cif
_cod_data_source_block oligoIRMOF-1-L1
_cod_original_cell_volume 16416.1(17)
_cod_database_code 1573584
_shelx_shelxl_version_number 2018/3
_shelx_space_group_comment
;
The symmetry employed for this shelxl refinement is uniquely defined
by the following loop, which should always be used as a source of
symmetry information in preference to the above space-group names.
They are only intended as comments.
;
_shelx_estimated_absorpt_t_min 0.843
_shelx_estimated_absorpt_t_max 0.891

loop_
_space_group_symop_operation_xyz
'x, y, z'
'-x, -y, z'
'-x, y, -z'
'x, -y, -z'
'z, x, y'
'z, -x, -y'
'-z, -x, y'
'-z, x, -y'
'y, z, x'
'-y, z, -x'
'y, -z, -x'
'-y, -z, x'
'y, x, -z'
'-y, -x, -z'
'y, -x, z'
'-y, x, z'
'x, z, -y'
'-x, z, y'
'-x, -z, -y'
'x, -z, y'
'z, y, -x'
'z, -y, x'
'-z, y, x'
'-z, -y, -x'
'x, y+1/2, z+1/2'
'-x, -y+1/2, z+1/2'
'-x, y+1/2, -z+1/2'
'x, -y+1/2, -z+1/2'
'z, x+1/2, y+1/2'
'z, -x+1/2, -y+1/2'
'-z, -x+1/2, y+1/2'
'-z, x+1/2, -y+1/2'
'y, z+1/2, x+1/2'
'-y, z+1/2, -x+1/2'
'y, -z+1/2, -x+1/2'
'-y, -z+1/2, x+1/2'
'y, x+1/2, -z+1/2'
'-y, -x+1/2, -z+1/2'
'y, -x+1/2, z+1/2'
'-y, x+1/2, z+1/2'
'x, z+1/2, -y+1/2'
'-x, z+1/2, y+1/2'
'-x, -z+1/2, -y+1/2'
'x, -z+1/2, y+1/2'
'z, y+1/2, -x+1/2'
'z, -y+1/2, x+1/2'
'-z, y+1/2, x+1/2'
'-z, -y+1/2, -x+1/2'
'x+1/2, y, z+1/2'
'-x+1/2, -y, z+1/2'
'-x+1/2, y, -z+1/2'
'x+1/2, -y, -z+1/2'
'z+1/2, x, y+1/2'
'z+1/2, -x, -y+1/2'
'-z+1/2, -x, y+1/2'
'-z+1/2, x, -y+1/2'
'y+1/2, z, x+1/2'
'-y+1/2, z, -x+1/2'
'y+1/2, -z, -x+1/2'
'-y+1/2, -z, x+1/2'
'y+1/2, x, -z+1/2'
'-y+1/2, -x, -z+1/2'
'y+1/2, -x, z+1/2'
'-y+1/2, x, z+1/2'
'x+1/2, z, -y+1/2'
'-x+1/2, z, y+1/2'
'-x+1/2, -z, -y+1/2'
'x+1/2, -z, y+1/2'
'z+1/2, y, -x+1/2'
'z+1/2, -y, x+1/2'
'-z+1/2, y, x+1/2'
'-z+1/2, -y, -x+1/2'
'x+1/2, y+1/2, z'
'-x+1/2, -y+1/2, z'
'-x+1/2, y+1/2, -z'
'x+1/2, -y+1/2, -z'
'z+1/2, x+1/2, y'
'z+1/2, -x+1/2, -y'
'-z+1/2, -x+1/2, y'
'-z+1/2, x+1/2, -y'
'y+1/2, z+1/2, x'
'-y+1/2, z+1/2, -x'
'y+1/2, -z+1/2, -x'
'-y+1/2, -z+1/2, x'
'y+1/2, x+1/2, -z'
'-y+1/2, -x+1/2, -z'
'y+1/2, -x+1/2, z'
'-y+1/2, x+1/2, z'
'x+1/2, z+1/2, -y'
'-x+1/2, z+1/2, y'
'-x+1/2, -z+1/2, -y'
'x+1/2, -z+1/2, y'
'z+1/2, y+1/2, -x'
'z+1/2, -y+1/2, x'
'-z+1/2, y+1/2, x'
'-z+1/2, -y+1/2, -x'
'-x, -y, -z'
'x, y, -z'
'x, -y, z'
'-x, y, z'
'-z, -x, -y'
'-z, x, y'
'z, x, -y'
'z, -x, y'
'-y, -z, -x'
'y, -z, x'
'-y, z, x'
'y, z, -x'
'-y, -x, z'
'y, x, z'
'-y, x, -z'
'y, -x, -z'
'-x, -z, y'
'x, -z, -y'
'x, z, y'
'-x, z, -y'
'-z, -y, x'
'-z, y, -x'
'z, -y, -x'
'z, y, x'
'-x, -y+1/2, -z+1/2'
'x, y+1/2, -z+1/2'
'x, -y+1/2, z+1/2'
'-x, y+1/2, z+1/2'
'-z, -x+1/2, -y+1/2'
'-z, x+1/2, y+1/2'
'z, x+1/2, -y+1/2'
'z, -x+1/2, y+1/2'
'-y, -z+1/2, -x+1/2'
'y, -z+1/2, x+1/2'
'-y, z+1/2, x+1/2'
'y, z+1/2, -x+1/2'
'-y, -x+1/2, z+1/2'
'y, x+1/2, z+1/2'
'-y, x+1/2, -z+1/2'
'y, -x+1/2, -z+1/2'
'-x, -z+1/2, y+1/2'
'x, -z+1/2, -y+1/2'
'x, z+1/2, y+1/2'
'-x, z+1/2, -y+1/2'
'-z, -y+1/2, x+1/2'
'-z, y+1/2, -x+1/2'
'z, -y+1/2, -x+1/2'
'z, y+1/2, x+1/2'
'-x+1/2, -y, -z+1/2'
'x+1/2, y, -z+1/2'
'x+1/2, -y, z+1/2'
'-x+1/2, y, z+1/2'
'-z+1/2, -x, -y+1/2'
'-z+1/2, x, y+1/2'
'z+1/2, x, -y+1/2'
'z+1/2, -x, y+1/2'
'-y+1/2, -z, -x+1/2'
'y+1/2, -z, x+1/2'
'-y+1/2, z, x+1/2'
'y+1/2, z, -x+1/2'
'-y+1/2, -x, z+1/2'
'y+1/2, x, z+1/2'
'-y+1/2, x, -z+1/2'
'y+1/2, -x, -z+1/2'
'-x+1/2, -z, y+1/2'
'x+1/2, -z, -y+1/2'
'x+1/2, z, y+1/2'
'-x+1/2, z, -y+1/2'
'-z+1/2, -y, x+1/2'
'-z+1/2, y, -x+1/2'
'z+1/2, -y, -x+1/2'
'z+1/2, y, x+1/2'
'-x+1/2, -y+1/2, -z'
'x+1/2, y+1/2, -z'
'x+1/2, -y+1/2, z'
'-x+1/2, y+1/2, z'
'-z+1/2, -x+1/2, -y'
'-z+1/2, x+1/2, y'
'z+1/2, x+1/2, -y'
'z+1/2, -x+1/2, y'
'-y+1/2, -z+1/2, -x'
'y+1/2, -z+1/2, x'
'-y+1/2, z+1/2, x'
'y+1/2, z+1/2, -x'
'-y+1/2, -x+1/2, z'
'y+1/2, x+1/2, z'
'-y+1/2, x+1/2, -z'
'y+1/2, -x+1/2, -z'
'-x+1/2, -z+1/2, y'
'x+1/2, -z+1/2, -y'
'x+1/2, z+1/2, y'
'-x+1/2, z+1/2, -y'
'-z+1/2, -y+1/2, x'
'-z+1/2, y+1/2, -x'
'z+1/2, -y+1/2, -x'
'z+1/2, y+1/2, x'

loop_
_atom_site_label
_atom_site_type_symbol
_atom_site_fract_x
_atom_site_fract_y
_atom_site_fract_z
_atom_site_U_iso_or_equiv
_atom_site_adp_type
_atom_site_occupancy
_atom_site_site_symmetry_order
_atom_site_calc_flag
_atom_site_refinement_flags_posn
_atom_site_refinement_flags_adp
_atom_site_refinement_flags_occupancy
_atom_site_disorder_assembly
_atom_site_disorder_group
Zn1 Zn 0.70640(3) 0.29360(3) 0.70640(3) 0.0629(8) Uani 0.85 6 d S TU P . .
O1 O 0.750000 0.250000 0.750000 0.044(3) Uani 1 24 d S T P . .
Zn2 Zn 0.7068(3) 0.2068(3) 0.7068(3) 0.087(4) Uani 0.15 6 d S T P . .
O2 O 0.7189(3) 0.3673(3) 0.7189(3) 0.163(3) Uani 1 2 d S TU P . .
C1 C 0.750000 0.4438(4) 0.750000 0.175(10) Uani 1 4 d DS T P . .
C2 C 0.750000 0.3894(4) 0.750000 0.166(9) Uani 1 4 d DS T P . .
C3 C 0.7053(8) 0.4711(5) 0.7433(13) 0.207(15) Uani 0.5 1 d . . P . .

loop_
_atom_site_aniso_label
_atom_site_aniso_U_11
_atom_site_aniso_U_22
_atom_site_aniso_U_33
_atom_site_aniso_U_23
_atom_site_aniso_U_13
_atom_site_aniso_U_12
Zn1 0.0629(8) 0.0629(8) 0.0629(8) 0.0075(3) -0.0075(3) 0.0075(3)
O1 0.044(3) 0.044(3) 0.044(3) 0.000 0.000 0.000
Zn2 0.087(4) 0.087(4) 0.087(4) 0.003(3) 0.003(3) 0.003(3)
O2 0.205(5) 0.080(5) 0.205(5) 0.013(4) -0.043(6) 0.013(4)
C1 0.245(16) 0.035(7) 0.245(16) 0.000 -0.058(17) 0.000
C2 0.213(14) 0.071(10) 0.213(14) 0.000 -0.115(17) 0.000
C3 0.24(3) 0.041(7) 0.34(4) -0.027(10) -0.03(2) 0.017(8)

loop_
_atom_type_symbol
_atom_type_description
_atom_type_scat_dispersion_real
_atom_type_scat_dispersion_imag
_atom_type_scat_source
C C 0.0033 0.0016 'International Tables Vol C Tables 4.2.6.8 and 6.1.1.4'
O O 0.0106 0.0060 'International Tables Vol C Tables 4.2.6.8 and 6.1.1.4'
Zn Zn 0.2839 1.4301 'International Tables Vol C Tables 4.2.6.8 and 6.1.1.4'

loop_
_geom_angle_atom_site_label_1
_geom_angle_atom_site_label_2
_geom_angle_atom_site_label_3
_geom_angle
_geom_angle_site_symmetry_1
_geom_angle_site_symmetry_3
_geom_angle_publ_flag
O1 Zn1 O2 111.8(3) . 12_665 ?
O1 Zn1 O2 111.8(3) . 6_566 ?
O2 Zn1 O2 107.0(3) 12_665 6_566 ?
O1 Zn1 O2 111.8(3) . . ?
O2 Zn1 O2 107.0(3) 12_665 . ?
O2 Zn1 O2 107.0(3) 6_566 . ?
O1 Zn1 Zn2 54.4(3) . 28_556 ?
O2 Zn1 Zn2 80.8(3) 12_665 28_556 ?
O2 Zn1 Zn2 166.2(4) 6_566 28_556 ?
O2 Zn1 Zn2 80.7(3) . 28_556 ?
O1 Zn1 Zn2 54.4(3) . 74_655 ?
O2 Zn1 Zn2 166.2(4) 12_665 74_655 ?
O2 Zn1 Zn2 80.8(3) 6_566 74_655 ?
O2 Zn1 Zn2 80.7(3) . 74_655 ?
Zn2 Zn1 Zn2 89.5(4) 28_556 74_655 ?
O1 Zn1 Zn2 54.4(3) . . ?
O2 Zn1 Zn2 80.8(3) 12_665 . ?
O2 Zn1 Zn2 80.8(3) 6_566 . ?
O2 Zn1 Zn2 166.2(4) . . ?
Zn2 Zn1 Zn2 89.5(4) 28_556 . ?
Zn2 Zn1 Zn2 89.5(4) 74_655 . ?
O1 Zn1 Zn1 35.264(1) . 51_656 ?
O2 Zn1 Zn1 124.9(2) 12_665 51_656 ?
O2 Zn1 Zn1 124.9(3) 6_566 51_656 ?
O2 Zn1 Zn1 76.6(3) . 51_656 ?
Zn2 Zn1 Zn1 44.74(19) 28_556 51_656 ?
Zn2 Zn1 Zn1 44.74(19) 74_655 51_656 ?
Zn2 Zn1 Zn1 89.6(3) . 51_656 ?
O1 Zn1 Zn1 35.3 . 28_556 ?
O2 Zn1 Zn1 76.6(3) 12_665 28_556 ?
O2 Zn1 Zn1 124.9(2) 6_566 28_556 ?
O2 Zn1 Zn1 124.9(2) . 28_556 ?
Zn2 Zn1 Zn1 44.74(19) 28_556 28_556 ?
Zn2 Zn1 Zn1 89.6(3) 74_655 28_556 ?
Zn2 Zn1 Zn1 44.74(19) . 28_556 ?
Zn1 Zn1 Zn1 59.999(1) 51_656 28_556 ?
O1 Zn1 Zn1 35.3 . 74_655 ?
O2 Zn1 Zn1 124.9(2) 12_665 74_655 ?
O2 Zn1 Zn1 76.6(3) 6_566 74_655 ?
O2 Zn1 Zn1 124.9(2) . 74_655 ?
Zn2 Zn1 Zn1 89.6(3) 28_556 74_655 ?
Zn2 Zn1 Zn1 44.74(19) 74_655 74_655 ?
Zn2 Zn1 Zn1 44.74(19) . 74_655 ?
Zn1 Zn1 Zn1 59.999(1) 51_656 74_655 ?
Zn1 Zn1 Zn1 60.0 28_556 74_655 ?
Zn2 O1 Zn2 109.471(3) 74_655 28_556 ?
Zn2 O1 Zn2 109.471(3) 74_655 51_656 ?
Zn2 O1 Zn2 109.471(1) 28_556 51_656 ?
Zn2 O1 Zn2 109.5 74_655 . ?
Zn2 O1 Zn2 109.471(1) 28_556 . ?
Zn2 O1 Zn2 109.471(1) 51_656 . ?
Zn2 O1 Zn1 70.529(1) 74_655 51_656 ?
Zn2 O1 Zn1 70.529(1) 28_556 51_656 ?
Zn2 O1 Zn1 70.5 51_656 51_656 ?
Zn2 O1 Zn1 180.00(18) . 51_656 ?
Zn2 O1 Zn1 180.00(18) 74_655 28_556 ?
Zn2 O1 Zn1 70.529(2) 28_556 28_556 ?
Zn2 O1 Zn1 70.529(2) 51_656 28_556 ?
Zn2 O1 Zn1 70.529(1) . 28_556 ?
Zn1 O1 Zn1 109.471(1) 51_656 28_556 ?
Zn2 O1 Zn1 70.5 74_655 74_655 ?
Zn2 O1 Zn1 180.00(18) 28_556 74_655 ?
Zn2 O1 Zn1 70.5 51_656 74_655 ?
Zn2 O1 Zn1 70.5 . 74_655 ?
Zn1 O1 Zn1 109.471(1) 51_656 74_655 ?
Zn1 O1 Zn1 109.5 28_556 74_655 ?
Zn2 O1 Zn1 70.529(1) 74_655 . ?
Zn2 O1 Zn1 70.529(1) 28_556 . ?
Zn2 O1 Zn1 180.00(18) 51_656 . ?
Zn2 O1 Zn1 70.529(1) . . ?
Zn1 O1 Zn1 109.471(1) 51_656 . ?
Zn1 O1 Zn1 109.471(1) 28_556 . ?
Zn1 O1 Zn1 109.5 74_655 . ?
O1 Zn2 Zn1 55.1(3) . 28_556 ?
O1 Zn2 Zn1 55.1(3) . 74_655 ?
Zn1 Zn2 Zn1 90.5(4) 28_556 74_655 ?
O1 Zn2 Zn1 55.1(3) . . ?
Zn1 Zn2 Zn1 90.5(4) 28_556 . ?
Zn1 Zn2 Zn1 90.5(4) 74_655 . ?
O1 Zn2 Zn2 35.3 . 28_556 ?
Zn1 Zn2 Zn2 45.26(19) 28_556 28_556 ?
Zn1 Zn2 Zn2 90.4(3) 74_655 28_556 ?
Zn1 Zn2 Zn2 45.26(19) . 28_556 ?
O1 Zn2 Zn2 35.264(1) . 74_655 ?
Zn1 Zn2 Zn2 90.4(3) 28_556 74_655 ?
Zn1 Zn2 Zn2 45.26(19) 74_655 74_655 ?
Zn1 Zn2 Zn2 45.26(19) . 74_655 ?
Zn2 Zn2 Zn2 60.000(1) 28_556 74_655 ?
O1 Zn2 Zn2 35.264(1) . 51_656 ?
Zn1 Zn2 Zn2 45.26(19) 28_556 51_656 ?
Zn1 Zn2 Zn2 45.26(19) 74_655 51_656 ?
Zn1 Zn2 Zn2 90.4(3) . 51_656 ?
Zn2 Zn2 Zn2 60.000(1) 28_556 51_656 ?
Zn2 Zn2 Zn2 60.000(1) 74_655 51_656 ?
C2 O2 Zn1 130.1(8) . . ?
C3 C1 C3 117.7(16) . 51_656 ?
C3 C1 C3 87(2) . 166_656 ?
C3 C1 C3 61(3) 51_656 166_656 ?
C3 C1 C3 61(3) . 120 ?
C3 C1 C3 87(2) 51_656 120 ?
C3 C1 C3 117.7(16) 166_656 120 ?
C3 C1 C2 121.2(8) . . ?
C3 C1 C2 121.2(8) 51_656 . ?
C3 C1 C2 121.2(8) 166_656 . ?
C3 C1 C2 121.2(8) 120 . ?
O2 C2 O2 126.7(12) . 51_656 ?
O2 C2 C1 116.7(6) . . ?
O2 C2 C1 116.7(6) 51_656 . ?
C1 C3 C3 59.4(13) . 120 ?
C1 C3 C3 121.2(8) . 99_565 ?
C3 C3 C3 89.997(10) 120 99_565 ?
C1 C3 C3 46.6(12) . 166_656 ?
C3 C3 C3 90.005(12) 120 166_656 ?
C3 C3 C3 90.002(6) 99_565 166_656 ?
C1 C3 C3 91.8(18) . 22_565 ?
C3 C3 C3 47.0(13) 120 22_565 ?
C3 C3 C3 43.0(13) 99_565 22_565 ?
C3 C3 C3 90.002(7) 166_656 22_565 ?

loop_
_geom_bond_atom_site_label_1
_geom_bond_atom_site_label_2
_geom_bond_distance
_geom_bond_site_symmetry_2
_geom_bond_publ_flag
Zn1 O1 1.9191(14) . ?
Zn1 O2 1.925(9) 12_665 ?
Zn1 O2 1.925(9) 6_566 ?
Zn1 O2 1.925(9) . ?
Zn1 Zn2 2.206(7) 28_556 ?
Zn1 Zn2 2.206(7) 74_655 ?
Zn1 Zn2 2.206(7) . ?
Zn1 Zn1 3.134(2) 51_656 ?
Zn1 Zn1 3.134(2) 28_556 ?
Zn1 Zn1 3.134(2) 74_655 ?
O1 Zn2 1.902(13) 74_655 ?
O1 Zn2 1.902(13) 28_556 ?
O1 Zn2 1.902(13) 51_656 ?
O1 Zn2 1.902(13) . ?
Zn2 Zn2 3.11(2) 28_556 ?
Zn2 Zn2 3.11(2) 74_655 ?
Zn2 Zn2 3.11(2) 51_656 ?
O2 C2 1.253(11) . ?
C1 C3 1.342(19) . ?
C1 C3 1.343(19) 51_656 ?
C1 C3 1.343(19) 166_656 ?
C1 C3 1.343(19) 120 ?
C1 C2 1.383(8) . ?
C3 C3 1.37(6) 120 ?
C3 C3 1.47(3) 99_565 ?
C3 C3 1.85(5) 166_656 ?
C3 C3 2.01(5) 22_565 ?
